data_7213125
loop_
_publ_author_name
'Thu\'ery, Pierre'
'Nierlich, Martine'
'Baldwin, Bruce W.'
'Aoki, Yoshio'
'Hirose, Takuji'

_publ_section_title
;
 Conformation of cis,trans-1,3,5-trimethylcyclohexane-1,3,5-tricarboxylic
 acid derivatives: crystal structures and semiempirical molecular orbital
 calculations
;
_journal_issue 10
_journal_name_full 'Journal of the Chemical Society, Perkin Transactions 2'
_journal_page_first 2077
_journal_paper_doi 10.1039/a904475b
_journal_year 1999
_chemical_formula_sum 'C20 H26 O6'
_chemical_formula_weight 362.41
_space_group_IT_number 2
_symmetry_cell_setting triclinic
_symmetry_space_group_name_Hall '-P 1'
_symmetry_space_group_name_H-M 'P -1'
_atom_sites_solution_hydrogens geom
_atom_sites_solution_primary direct
_atom_sites_solution_secondary difmap
_audit_creation_method SHELXL
_cell_angle_alpha 61.992(3)
_cell_angle_beta 76.774(2)
_cell_angle_gamma 88.767(3)
_cell_formula_units_Z 4
_cell_length_a 12.3657(7)
_cell_length_b 13.0496(5)
_cell_length_c 13.4977(7)
_cell_measurement_reflns_used 14083
_cell_measurement_temperature 123(2)
_cell_measurement_theta_max 28.95
_cell_measurement_theta_min 3.04
_cell_volume 1862.61(17)
_computing_cell_refinement 'HKL package (Otwinowski & Minor, 1997)'
_computing_data_collection 'Kappa-CCD software (Nonius, 1997)'
_computing_data_reduction 'HKL package (Otwinowski & Minor, 1997)'
_computing_molecular_graphics 'SHELXTL (Sheldrick, 1997)'
_computing_publication_material 'SHELXTL (Sheldrick, 1997)'
_computing_structure_refinement 'SHELXL-93 (Sheldrick, 1993)'
_computing_structure_solution 'SHELXS-86 (Sheldrick, 1990)'
_diffrn_ambient_temperature 123(2)
_diffrn_measurement_device 'Nonius Kappa-CCD'
_diffrn_measurement_method 'area detector'
_diffrn_radiation_monochromator graphite
_diffrn_radiation_source 'fine-focus sealed tube'
_diffrn_radiation_type MoK\a
_diffrn_radiation_wavelength 0.71073
_diffrn_reflns_av_R_equivalents 0.039
_diffrn_reflns_av_sigmaI/netI 0.042
_diffrn_reflns_limit_h_max 16
_diffrn_reflns_limit_h_min 0
_diffrn_reflns_limit_k_max 15
_diffrn_reflns_limit_k_min -14
_diffrn_reflns_limit_l_max 16
_diffrn_reflns_limit_l_min -16
_diffrn_reflns_number 14083
_diffrn_reflns_theta_max 28.95
_diffrn_reflns_theta_min 3.04
_diffrn_standards_decay_% none
_exptl_absorpt_coefficient_mu 0.095
_exptl_absorpt_correction_type none
_exptl_crystal_colour Colourless
_exptl_crystal_density_diffrn 1.292
_exptl_crystal_density_meas ?
_exptl_crystal_description Parallelepipedic
_exptl_crystal_F_000 776
_exptl_crystal_size_max 0.40
_exptl_crystal_size_mid 0.35
_exptl_crystal_size_min 0.30
_refine_diff_density_max 0.254
_refine_diff_density_min -0.318
_refine_diff_density_rms 0.040
_refine_ls_extinction_method none
_refine_ls_goodness_of_fit_all 0.917
_refine_ls_goodness_of_fit_obs 0.918
_refine_ls_hydrogen_treatment 'see text'
_refine_ls_matrix_type full
_refine_ls_number_parameters 469
_refine_ls_number_reflns 7221
_refine_ls_number_restraints 0
_refine_ls_restrained_S_all 0.926
_refine_ls_restrained_S_obs 0.918
_refine_ls_R_factor_all 0.0551
_refine_ls_R_factor_obs 0.0456
_refine_ls_shift/esd_max 0.000
_refine_ls_shift/esd_mean 0.000
_refine_ls_structure_factor_coef Fsqd
_refine_ls_weighting_details 'w=1/[\s^2^(Fo^2^)+(0.0755P)^2^+0.8689P] where P=(Fo^2^+2Fc^2^)/3'
_refine_ls_weighting_scheme calc
_refine_ls_wR_factor_all 0.1299
_refine_ls_wR_factor_obs 0.1183
_reflns_number_observed 6109
_reflns_number_total 7221
_reflns_observed_criterion >2sigma(I)
_cod_data_source_file 904475bsup1.cif
_cod_data_source_block 2
_cod_depositor_comments
;
The following automatic conversions were performed:

'_symmetry_cell_setting' value 'Triclinic' changed to 'triclinic'
according to /home/saulius/struct/CIF-dictionaries/cif_core.dic
dictionary named 'cif_core.dic' version 2.4.2 from 2011-04-26.

Automatic conversion script
Id: cif_fix_values 1891 2012-01-12 08:04:46Z andrius 

The following automatic conversions were performed:

'_exptl_crystal_density_meas' value 'not measured' was changed to '?'
- the value is perceived as not measured.

Automatic conversion script
Id: cif_fix_values 3008 2015-01-20 13:52:24Z robertas 

The following automatic conversions were performed:

'_refine_ls_weighting_scheme' value 'calc
w=1/[\s^2^(Fo^2^)+(0.0755P)^2^+0.8689P] where P=(Fo^2^+2Fc^2^)/3' was
changed to 'calc'. New tag '_refine_ls_weighting_details' was
created. The value of the new tag was set to
'w=1/[\s^2^(Fo^2^)+(0.0755P)^2^+0.8689P] where P=(Fo^2^+2Fc^2^)/3'.

Automatic conversion script
Id: cif_fix_values 3143 2015-03-26 13:38:13Z robertas 
;
_cod_original_cell_volume 1863(2)
_cod_original_sg_symbol_H-M P-1
_cod_database_code 7213125

loop_
_symmetry_equiv_pos_as_xyz
'x, y, z'
'-x, -y, -z'

loop_
_atom_site_aniso_label
_atom_site_aniso_U_11
_atom_site_aniso_U_22
_atom_site_aniso_U_33
_atom_site_aniso_U_23
_atom_site_aniso_U_13
_atom_site_aniso_U_12
O1A 0.0383(6) 0.0285(6) 0.0305(5) -0.0152(4) -0.0097(5) 0.0023(5)
C1A 0.0287(7) 0.0301(8) 0.0286(7) -0.0160(6) -0.0081(6) 0.0042(6)
O1B 0.0320(6) 0.0295(6) 0.0320(5) -0.0155(4) 0.0005(4) 0.0028(4)
C1B 0.0275(7) 0.0289(8) 0.0292(7) -0.0154(6) 0.0006(6) -0.0005(6)
O2A 0.0358(6) 0.0405(7) 0.0359(6) -0.0213(5) -0.0162(5) 0.0140(5)
C2A 0.0328(8) 0.0267(8) 0.0279(7) -0.0125(6) -0.0092(6) 0.0007(6)
C2B 0.0316(7) 0.0245(8) 0.0277(7) -0.0111(6) 0.0011(6) 0.0017(6)
O2B 0.0299(6) 0.0468(7) 0.0428(7) -0.0276(6) 0.0049(5) -0.0098(5)
O3A 0.0410(6) 0.0374(7) 0.0322(6) -0.0211(5) -0.0085(5) 0.0052(5)
C3B 0.0283(7) 0.0273(8) 0.0257(7) -0.0117(6) -0.0029(6) 0.0044(6)
C3A 0.0290(7) 0.0285(8) 0.0255(7) -0.0128(6) -0.0058(6) -0.0018(6)
O3B 0.0372(6) 0.0381(7) 0.0346(6) -0.0220(5) 0.0010(5) -0.0015(5)
O4A 0.0408(6) 0.0324(6) 0.0279(5) -0.0119(4) -0.0121(5) -0.0005(5)
C4A 0.0267(7) 0.0277(8) 0.0260(7) -0.0141(6) -0.0043(6) 0.0008(6)
C4B 0.0275(7) 0.0270(8) 0.0273(7) -0.0143(6) -0.0025(6) 0.0014(6)
O4B 0.0348(6) 0.0299(6) 0.0278(5) -0.0106(4) 0.0025(4) 0.0011(5)
O5B 0.0321(6) 0.0420(7) 0.0437(7) -0.0293(5) -0.0037(5) 0.0021(5)
O5A 0.0376(6) 0.0532(8) 0.0512(7) -0.0394(6) -0.0127(6) 0.0088(6)
C5A 0.0275(7) 0.0278(8) 0.0243(7) -0.0132(5) -0.0060(5) 0.0024(6)
C5B 0.0255(7) 0.0262(8) 0.0255(7) -0.0118(5) -0.0012(5) 0.0004(6)
O6B 0.0262(5) 0.0322(6) 0.0358(6) -0.0200(5) -0.0046(4) 0.0051(4)
O6A 0.0271(5) 0.0330(6) 0.0357(6) -0.0195(5) -0.0075(4) -0.0001(4)
C6A 0.0291(7) 0.0314(8) 0.0241(7) -0.0127(6) -0.0051(6) 0.0020(6)
C6B 0.0273(7) 0.0327(8) 0.0261(7) -0.0134(6) -0.0026(6) 0.0013(6)
C7A 0.0263(7) 0.0288(8) 0.0249(7) -0.0124(6) -0.0043(6) 0.0022(6)
C7B 0.0282(7) 0.0294(8) 0.0253(7) -0.0132(6) -0.0025(6) -0.0011(6)
C8A 0.0267(7) 0.0298(8) 0.0232(7) -0.0119(6) -0.0029(5) -0.0020(6)
C8B 0.0289(7) 0.0291(8) 0.0243(7) -0.0110(6) -0.0050(6) 0.0032(6)
C9A 0.0297(7) 0.0300(8) 0.0284(7) -0.0153(6) -0.0091(6) 0.0055(6)
C9B 0.0262(7) 0.0290(8) 0.0245(7) -0.0125(6) 0.0012(6) -0.0032(6)
C10A 0.0385(9) 0.0406(10) 0.0399(9) -0.0265(7) -0.0129(7) 0.0093(7)
C10B 0.0354(8) 0.0382(10) 0.0419(9) -0.0251(7) -0.0006(7) -0.0026(7)
C11A 0.0340(8) 0.0375(9) 0.0275(7) -0.0126(6) -0.0038(6) -0.0075(7)
C11B 0.0352(8) 0.0396(10) 0.0295(8) -0.0132(7) -0.0063(6) 0.0118(7)
C12A 0.0338(8) 0.0306(8) 0.0265(7) -0.0128(6) -0.0084(6) 0.0034(6)
C12B 0.0325(8) 0.0279(8) 0.0276(7) -0.0118(6) -0.0007(6) -0.0001(6)
C13B 0.0292(8) 0.0304(9) 0.0432(9) -0.0209(7) -0.0036(7) 0.0061(6)
C13A 0.0356(8) 0.0300(9) 0.0441(9) -0.0195(7) -0.0159(7) 0.0025(7)
C14B 0.0324(8) 0.0324(9) 0.0337(8) -0.0127(6) -0.0036(6) 0.0062(6)
C14A 0.0342(8) 0.0301(9) 0.0383(8) -0.0100(6) -0.0111(7) -0.0044(7)
C15A 0.0256(7) 0.0328(9) 0.0297(7) -0.0112(6) -0.0030(6) -0.0031(6)
C15B 0.0303(8) 0.0342(9) 0.0304(7) -0.0150(6) -0.0096(6) 0.0071(6)
C16A 0.0360(8) 0.0350(9) 0.0351(8) -0.0172(7) -0.0106(7) 0.0010(7)
C16B 0.0350(9) 0.0436(10) 0.0388(9) -0.0221(7) -0.0022(7) 0.0026(7)
C17A 0.0364(9) 0.0414(10) 0.0342(8) -0.0173(7) -0.0111(7) 0.0052(7)
C17B 0.0352(9) 0.0520(12) 0.0389(9) -0.0188(8) -0.0008(7) -0.0044(8)
C18A 0.0326(8) 0.0387(10) 0.0368(8) -0.0184(7) -0.0052(7) 0.0066(7)
C18B 0.0411(10) 0.0428(11) 0.0471(10) -0.0155(8) -0.0177(8) -0.0033(8)
C19A 0.0348(8) 0.0457(11) 0.0416(9) -0.0271(8) -0.0067(7) 0.0051(7)
C19B 0.0411(9) 0.0430(11) 0.0547(11) -0.0279(8) -0.0211(8) 0.0071(8)
C20A 0.0313(8) 0.0445(10) 0.0339(8) -0.0201(7) -0.0085(6) 0.0032(7)
C20B 0.0334(8) 0.0439(10) 0.0387(9) -0.0233(7) -0.0105(7) 0.0067(7)

loop_
_atom_site_label
_atom_site_type_symbol
_atom_site_fract_x
_atom_site_fract_y
_atom_site_fract_z
_atom_site_U_iso_or_equiv
_atom_site_thermal_displace_type
_atom_site_occupancy
_atom_site_calc_flag
_atom_site_refinement_flags
O1A O 0.53947(9) 0.07232(10) 0.30895(9) 0.0317(2) Uani 1 d .
C1A C 0.47857(12) -0.06370(14) 0.25476(13) 0.0281(3) Uani 1 d .
O1B O -0.05840(9) -0.56521(10) 0.68653(9) 0.0324(2) Uani 1 d .
H1B H -0.00163(9) -0.57665(10) 0.64461(9) 0.039 Uiso 1 d R
C1B C -0.15429(12) -0.42480(13) 0.73108(13) 0.0292(3) Uani 1 d .
O2A O 0.61816(9) -0.09483(11) 0.36140(10) 0.0350(3) Uani 1 d .
H2A H 0.66127(9) -0.07905(11) 0.41487(10) 0.042 Uiso 1 d R
C2A C 0.37321(13) -0.13262(13) 0.35339(13) 0.0290(3) Uani 1 d .
H2AA H 0.33131(13) -0.17307(13) 0.32729(13) 0.035 Uiso 1 calc R
H2AB H 0.39737(13) -0.19146(13) 0.41933(13) 0.035 Uiso 1 calc R
C2B C -0.21695(13) -0.36549(13) 0.63405(13) 0.0301(3) Uani 1 d .
H2B1 H -0.27505(13) -0.32489(13) 0.65812(13) 0.036 Uiso 1 calc R
H2B2 H -0.16482(13) -0.30720(13) 0.56520(13) 0.036 Uiso 1 calc R
O2B O 0.03869(10) -0.39595(11) 0.62731(11) 0.0396(3) Uani 1 d .
O3A O 0.30647(10) 0.05309(10) 0.49124(10) 0.0351(3) Uani 1 d .
C3B C -0.27071(12) -0.44653(13) 0.60110(12) 0.0282(3) Uani 1 d .
C3A C 0.29402(12) -0.06032(13) 0.39462(12) 0.0278(3) Uani 1 d .
O3B O -0.20343(10) -0.56793(10) 0.51456(10) 0.0365(3) Uani 1 d .
H3B H -0.13912(10) -0.58046(10) 0.46138(10) 0.044 Uiso 1 d R
O4A O 0.38863(10) -0.11243(10) 0.54590(9) 0.0340(3) Uani 1 d .
H4A H 0.41927(10) -0.09038(10) 0.59865(9) 0.041 Uiso 1 d R
C4A C 0.27864(12) 0.05531(13) 0.29053(12) 0.0266(3) Uani 1 d .
H4AA H 0.19985(12) 0.06655(13) 0.30147(12) 0.032 Uiso 1 calc R
H4AB H 0.31728(12) 0.11942(13) 0.29018(12) 0.032 Uiso 1 calc R
C4B C -0.32867(12) -0.56072(13) 0.71044(12) 0.0275(3) Uani 1 d .
H4BA H -0.40159(12) -0.57723(13) 0.70289(12) 0.033 Uiso 1 calc R
H4BB H -0.28508(12) -0.62449(13) 0.71392(12) 0.033 Uiso 1 calc R
O4B O -0.10321(9) -0.39885(10) 0.45027(9) 0.0340(3) Uani 1 d .
O5B O -0.41035(9) -0.40902(11) 0.87983(10) 0.0366(3) Uani 1 d .
O5A O 0.29638(10) -0.07615(12) 0.10134(11) 0.0411(3) Uani 1 d .
C5A C 0.32183(12) 0.06031(13) 0.17181(12) 0.0263(3) Uani 1 d .
C5B C -0.34328(12) -0.55658(13) 0.82490(12) 0.0268(3) Uani 1 d .
O6B O -0.51102(9) -0.46803(10) 0.79387(9) 0.0304(2) Uani 1 d .
O6A O 0.14874(9) -0.04227(10) 0.20941(9) 0.0306(2) Uani 1 d .
C6A C 0.44697(12) 0.04318(14) 0.15241(12) 0.0287(3) Uani 1 d .
H6AA H 0.48838(12) 0.11301(14) 0.13827(12) 0.034 Uiso 1 calc R
H6AB H 0.47034(12) 0.03446(14) 0.08333(12) 0.034 Uiso 1 calc R
C6B C -0.22877(12) -0.53101(14) 0.83902(13) 0.0297(3) Uani 1 d .
H6BA H -0.18884(12) -0.59980(14) 0.85641(13) 0.036 Uiso 1 calc R
H6BB H -0.24014(12) -0.51682(14) 0.90489(13) 0.036 Uiso 1 calc R
C7A C 0.55174(12) -0.02413(13) 0.30966(12) 0.0272(3) Uani 1 d .
C7B C -0.04908(12) -0.46361(13) 0.67903(12) 0.0283(3) Uani 1 d .
C8A C 0.33386(12) -0.03550(13) 0.48115(12) 0.0274(3) Uani 1 d .
C8B C -0.18441(13) -0.47273(13) 0.51729(12) 0.0284(3) Uani 1 d .
C9A C 0.25748(13) -0.02798(14) 0.15706(13) 0.0285(3) Uani 1 d .
C9B C -0.42221(12) -0.46851(13) 0.83573(12) 0.0279(3) Uani 1 d .
C10A C 0.53865(14) -0.1458(2) 0.21332(15) 0.0361(4) Uani 1 d .
H10A H 0.49182(14) -0.1701(2) 0.17892(15) 0.054 Uiso 1 calc R
H10B H 0.55449(14) -0.2129(2) 0.27807(15) 0.054 Uiso 1 calc R
H10C H 0.60726(14) -0.1057(2) 0.15703(15) 0.054 Uiso 1 calc R
C10B C -0.12083(15) -0.3345(2) 0.7640(2) 0.0376(4) Uani 1 d .
H10D H -0.18680(15) -0.3098(2) 0.7967(2) 0.056 Uiso 1 calc R
H10E H -0.07774(15) -0.2684(2) 0.6962(2) 0.056 Uiso 1 calc R
H10F H -0.07703(15) -0.3689(2) 0.8199(2) 0.056 Uiso 1 calc R
C11A C 0.18174(14) -0.13609(15) 0.46762(14) 0.0347(4) Uani 1 d .
H11A H 0.14924(14) -0.15662(15) 0.42040(14) 0.052 Uiso 1 calc R
H11B H 0.13180(14) -0.09289(15) 0.49572(14) 0.052 Uiso 1 calc R
H11C H 0.19451(14) -0.20576(15) 0.53202(14) 0.052 Uiso 1 calc R
C11B C -0.35456(14) -0.3799(2) 0.52940(14) 0.0366(4) Uani 1 d .
H11D H -0.41264(14) -0.3595(2) 0.57582(14) 0.055 Uiso 1 calc R
H11E H -0.38665(14) -0.4286(2) 0.50585(14) 0.055 Uiso 1 calc R
H11F H -0.31636(14) -0.3102(2) 0.46207(14) 0.055 Uiso 1 calc R
C12A C 0.30446(13) 0.18045(14) 0.07671(13) 0.0304(3) Uani 1 d .
H12A H 0.34309(13) 0.24068(14) 0.08105(13) 0.046 Uiso 1 calc R
H12B H 0.22619(13) 0.19019(14) 0.08772(13) 0.046 Uiso 1 calc R
H12C H 0.33326(13) 0.18534(14) 0.00210(13) 0.046 Uiso 1 calc R
C12B C -0.39851(13) -0.67618(14) 0.92561(13) 0.0311(3) Uani 1 d .
H12D H -0.35291(13) -0.73610(14) 0.92394(13) 0.047 Uiso 1 calc R
H12E H -0.47095(13) -0.69095(14) 0.91768(13) 0.047 Uiso 1 calc R
H12F H -0.40605(13) -0.67595(14) 0.99789(13) 0.047 Uiso 1 calc R
C13B C -0.59263(13) -0.38932(15) 0.80253(15) 0.0339(3) Uani 1 d .
H13A H -0.55619(13) -0.31144(15) 0.77057(15) 0.041 Uiso 1 calc R
H13B H -0.63070(13) -0.41578(15) 0.88298(15) 0.041 Uiso 1 calc R
C13A C 0.07812(14) -0.12351(15) 0.2011(2) 0.0347(4) Uani 1 d .
H13C H 0.10485(14) -0.20017(15) 0.2319(2) 0.042 Uiso 1 calc R
H13D H 0.07753(14) -0.09707(15) 0.1210(2) 0.042 Uiso 1 calc R
C14B C -0.67521(13) -0.38837(15) 0.73499(14) 0.0350(4) Uani 1 d .
H14A H -0.72106(13) -0.32483(15) 0.72613(14) 0.042 Uiso 1 calc R
H14B H -0.63421(13) -0.37299(15) 0.65817(14) 0.042 Uiso 1 calc R
C14A C -0.03776(14) -0.12780(14) 0.27176(15) 0.0363(4) Uani 1 d .
H14C H -0.08608(14) -0.18786(14) 0.27566(15) 0.044 Uiso 1 calc R
H14D H -0.03406(14) -0.14956(14) 0.35012(15) 0.044 Uiso 1 calc R
C15A C -0.08851(12) -0.01385(14) 0.22311(13) 0.0315(3) Uani 1 d .
C15B C -0.75053(13) -0.50012(14) 0.79006(13) 0.0315(3) Uani 1 d .
C16A C -0.14503(14) 0.01511(15) 0.13655(14) 0.0348(3) Uani 1 d .
H16A H -0.15130(14) -0.03680(15) 0.10850(14) 0.042 Uiso 1 calc R
C16B C -0.84859(14) -0.5189(2) 0.8742(2) 0.0394(4) Uani 1 d .
H16B H -0.86703(14) -0.4623(2) 0.8969(2) 0.047 Uiso 1 calc R
C17A C -0.19211(14) 0.1199(2) 0.09146(15) 0.0373(4) Uani 1 d .
H17A H -0.22945(14) 0.1378(2) 0.03368(15) 0.045 Uiso 1 calc R
C17B C -0.9190(2) -0.6210(2) 0.9246(2) 0.0446(4) Uani 1 d .
H17B H -0.9844(2) -0.6321(2) 0.9803(2) 0.054 Uiso 1 calc R
C18A C -0.18331(14) 0.1977(2) 0.13279(15) 0.0366(4) Uani 1 d .
H18A H -0.21553(14) 0.2676(2) 0.10351(15) 0.044 Uiso 1 calc R
C18B C -0.8926(2) -0.7059(2) 0.8924(2) 0.0448(4) Uani 1 d .
H18B H -0.9400(2) -0.7742(2) 0.9261(2) 0.054 Uiso 1 calc R
C19A C -0.12636(14) 0.1711(2) 0.2179(2) 0.0386(4) Uani 1 d .
H19A H -0.11933(14) 0.2237(2) 0.2450(2) 0.046 Uiso 1 calc R
C19B C -0.7950(2) -0.6890(2) 0.8096(2) 0.0427(4) Uani 1 d .
H19B H -0.7765(2) -0.7462(2) 0.7879(2) 0.051 Uiso 1 calc R
C20A C -0.07992(14) 0.0661(2) 0.26277(14) 0.0359(4) Uani 1 d .
H20A H -0.04239(14) 0.0487(2) 0.32031(14) 0.043 Uiso 1 calc R
C20B C -0.72496(14) -0.5868(2) 0.75918(15) 0.0370(4) Uani 1 d .
H20B H -0.65962(14) -0.5762(2) 0.70358(15) 0.044 Uiso 1 calc R

loop_
_atom_type_symbol
_atom_type_description
_atom_type_scat_dispersion_real
_atom_type_scat_dispersion_imag
_atom_type_scat_source
C C 0.0033 0.0016 'International Tables Vol C Tables 4.2.6.8 and 6.1.1.4'
H H 0.0000 0.0000 'International Tables Vol C Tables 4.2.6.8 and 6.1.1.4'
O O 0.0106 0.0060 'International Tables Vol C Tables 4.2.6.8 and 6.1.1.4'

loop_
_geom_angle_atom_site_label_1
_geom_angle_atom_site_label_2
_geom_angle_atom_site_label_3
_geom_angle
C7A C1A C10A 110.19(13)
C7A C1A C2A 105.31(12)
C10A C1A C2A 108.97(13)
C7A C1A C6A 110.66(12)
C10A C1A C6A 110.53(12)
C2A C1A C6A 111.06(12)
C7B C1B C10B 109.22(12)
C7B C1B C2B 106.18(12)
C10B C1B C2B 108.89(13)
C7B C1B C6B 111.06(13)
C10B C1B C6B 110.55(12)
C2B C1B C6B 110.82(12)
C3A C2A C1A 116.13(12)
C3B C2B C1B 116.21(13)
C8B C3B C2B 110.77(12)
C8B C3B C11B 103.60(12)
C2B C3B C11B 108.69(13)
C8B C3B C4B 111.11(13)
C2B C3B C4B 111.12(12)
C11B C3B C4B 111.29(13)
C8A C3A C2A 111.98(12)
C8A C3A C11A 102.85(11)
C2A C3A C11A 108.34(12)
C8A C3A C4A 110.40(12)
C2A C3A C4A 111.01(12)
C11A C3A C4A 112.01(13)
C5A C4A C3A 114.37(12)
C5B C4B C3B 114.10(12)
C9A C5A C6A 110.35(12)
C9A C5A C12A 105.04(12)
C6A C5A C12A 109.55(12)
C9A C5A C4A 113.40(12)
C6A C5A C4A 109.54(12)
C12A C5A C4A 108.83(12)
C9B C5B C6B 110.24(12)
C9B C5B C4B 113.65(12)
C6B C5B C4B 109.69(12)
C9B C5B C12B 105.05(11)
C6B C5B C12B 109.68(12)
C4B C5B C12B 108.37(12)
C9B O6B C13B 115.97(12)
C9A O6A C13A 116.95(12)
C5A C6A C1A 114.65(12)
C5B C6B C1B 114.71(12)
O1A C7A O2A 122.91(14)
O1A C7A C1A 119.19(13)
O2A C7A C1A 117.74(13)
O2B C7B O1B 123.16(14)
O2B C7B C1B 120.25(14)
O1B C7B C1B 116.49(13)
O3A C8A O4A 123.19(13)
O3A C8A C3A 119.85(13)
O4A C8A C3A 116.80(13)
O4B C8B O3B 123.17(14)
O4B C8B C3B 119.24(14)
O3B C8B C3B 117.44(13)
O5A C9A O6A 122.89(14)
O5A C9A C5A 125.54(14)
O6A C9A C5A 111.49(12)
O5B C9B O6B 123.01(14)
O5B C9B C5B 125.41(14)
O6B C9B C5B 111.53(12)
O6B C13B C14B 107.46(13)
O6A C13A C14A 106.23(13)
C15B C14B C13B 114.26(14)
C15A C14A C13A 113.42(13)
C20A C15A C16A 118.0(2)
C20A C15A C14A 121.03(14)
C16A C15A C14A 121.0(2)
C20B C15B C16B 118.1(2)
C20B C15B C14B 121.50(15)
C16B C15B C14B 120.4(2)
C17A C16A C15A 121.3(2)
C17B C16B C15B 120.9(2)
C18A C17A C16A 119.8(2)
C18B C17B C16B 120.3(2)
C19A C18A C17A 119.9(2)
C17B C18B C19B 119.6(2)
C20A C19A C18A 120.0(2)
C20B C19B C18B 120.0(2)
C19A C20A C15A 121.1(2)
C15B C20B C19B 121.2(2)

loop_
_geom_bond_atom_site_label_1
_geom_bond_atom_site_label_2
_geom_bond_distance
O1A C7A 1.260(2)
C1A C7A 1.523(2)
C1A C10A 1.533(2)
C1A C2A 1.553(2)
C1A C6A 1.556(2)
O1B C7B 1.287(2)
C1B C7B 1.527(2)
C1B C10B 1.534(2)
C1B C2B 1.550(2)
C1B C6B 1.561(2)
O2A C7A 1.280(2)
C2A C3A 1.537(2)
C2B C3B 1.538(2)
O2B C7B 1.249(2)
O3A C8A 1.257(2)
C3B C8B 1.527(2)
C3B C11B 1.548(2)
C3B C4B 1.552(2)
C3A C8A 1.529(2)
C3A C11A 1.547(2)
C3A C4A 1.551(2)
O3B C8B 1.288(2)
O4A C8A 1.284(2)
C4A C5A 1.539(2)
C4B C5B 1.540(2)
O4B C8B 1.250(2)
O5B C9B 1.207(2)
O5A C9A 1.207(2)
C5A C9A 1.526(2)
C5A C6A 1.539(2)
C5A C12A 1.541(2)
C5B C9B 1.529(2)
C5B C6B 1.535(2)
C5B C12B 1.542(2)
O6B C9B 1.344(2)
O6B C13B 1.450(2)
O6A C9A 1.340(2)
O6A C13A 1.447(2)
C13B C14B 1.513(2)
C13A C14A 1.514(2)
C14B C15B 1.507(2)
C14A C15A 1.506(2)
C15A C20A 1.394(2)
C15A C16A 1.394(2)
C15B C20B 1.386(2)
C15B C16B 1.393(2)
C16A C17A 1.387(3)
C16B C17B 1.387(3)
C17A C18A 1.385(2)
C17B C18B 1.376(3)
C18A C19A 1.387(2)
C18B C19B 1.384(3)
C19A C20A 1.385(3)
C19B C20B 1.385(3)
